data_4512136
loop_
_publ_author_name
'Kang, Yi-Fan'
'Liu, Jian-Qiang'
'Liu, Bo'
'Zhang, Wen-Tao'
'Liu, Qing'
'Liu, Ping'
'Wang, Yao-Yu'

_publ_section_title
;
 Series of Cd(II) and Pb(II) Coordination Polymers Based on a Multilinker
 (R,S-)2,2&#x2032;-Bipyridine-3,3&#x2032;-dicarboxylate-1,1&#x2032;-dioxide
;
_journal_issue 11
_journal_name_full 'Crystal Growth &amp; Design'
_journal_page_first 5466
_journal_paper_doi 10.1021/cg5006192
_journal_volume 14
_journal_year 2014
_chemical_formula_sum 'C12 H10 Cl2 N2 O8 Pb2'
_chemical_formula_weight 795.50
_chemical_name_systematic
; 
 ? 
;
_space_group_IT_number 14
_symmetry_cell_setting monoclinic
_symmetry_space_group_name_Hall '-P 2ybc'
_symmetry_space_group_name_H-M 'P 1 21/c 1'
_atom_sites_solution_hydrogens geom
_atom_sites_solution_primary direct
_atom_sites_solution_secondary difmap
_audit_creation_method SHELXL-97
_cell_angle_alpha 90.00
_cell_angle_beta 118.911(5)
_cell_angle_gamma 90.00
_cell_formula_units_Z 4
_cell_length_a 7.8167(9)
_cell_length_b 17.061(2)
_cell_length_c 14.6908(14)
_cell_measurement_reflns_used 3109
_cell_measurement_temperature 296(2)
_cell_measurement_theta_max 27.877
_cell_measurement_theta_min 2.387
_cell_volume 1715.0(3)
_computing_cell_refinement 'Bruker SAINT'
_computing_data_collection 'Bruker APEX2'
_computing_data_reduction 'Bruker SAINT'
_computing_molecular_graphics 'Bruker SHELXTL'
_computing_publication_material 'Bruker SHELXTL'
_computing_structure_refinement 'SHELXL-97 (Sheldrick, 2008)'
_computing_structure_solution 'SHELXS-97 (Sheldrick, 2008)'
_diffrn_ambient_temperature 296(2)
_diffrn_measured_fraction_theta_full 0.999
_diffrn_measured_fraction_theta_max 0.999
_diffrn_measurement_device_type 'Bruker APEX-II CCD'
_diffrn_measurement_method '\f and \w scans'
_diffrn_radiation_monochromator graphite
_diffrn_radiation_source 'fine-focus sealed tube'
_diffrn_radiation_type MoK\a
_diffrn_radiation_wavelength 0.71073
_diffrn_reflns_av_R_equivalents 0.0530
_diffrn_reflns_av_sigmaI/netI 0.0602
_diffrn_reflns_limit_h_max 9
_diffrn_reflns_limit_h_min -9
_diffrn_reflns_limit_k_max 20
_diffrn_reflns_limit_k_min -20
_diffrn_reflns_limit_l_max 9
_diffrn_reflns_limit_l_min -17
_diffrn_reflns_number 8621
_diffrn_reflns_theta_full 25.30
_diffrn_reflns_theta_max 25.30
_diffrn_reflns_theta_min 1.98
_exptl_absorpt_coefficient_mu 19.965
_exptl_absorpt_correction_T_max 0.0714
_exptl_absorpt_correction_T_min 0.0542
_exptl_absorpt_correction_type multi-scan
_exptl_absorpt_process_details SADABS
_exptl_crystal_colour colourless
_exptl_crystal_density_diffrn 3.081
_exptl_crystal_density_method 'not measured'
_exptl_crystal_description block
_exptl_crystal_F_000 1432
_exptl_crystal_size_max 0.35
_exptl_crystal_size_mid 0.34
_exptl_crystal_size_min 0.28
_refine_diff_density_max 2.806
_refine_diff_density_min -2.685
_refine_diff_density_rms 0.319
_refine_ls_extinction_method none
_refine_ls_goodness_of_fit_ref 1.039
_refine_ls_hydrogen_treatment constr
_refine_ls_matrix_type full
_refine_ls_number_parameters 235
_refine_ls_number_reflns 3126
_refine_ls_number_restraints 0
_refine_ls_restrained_S_all 1.039
_refine_ls_R_factor_all 0.0548
_refine_ls_R_factor_gt 0.0458
_refine_ls_shift/su_max 0.002
_refine_ls_shift/su_mean 0.000
_refine_ls_structure_factor_coef Fsqd
_refine_ls_weighting_details 'calc w=1/[\s^2^(Fo^2^)+(0.0800P)^2^+0.3500P] where P=(Fo^2^+2Fc^2^)/3'
_refine_ls_weighting_scheme calc
_refine_ls_wR_factor_gt 0.1186
_refine_ls_wR_factor_ref 0.1272
_reflns_number_gt 2626
_reflns_number_total 3126
_reflns_threshold_expression >2sigma(I)
_cod_data_source_file 6.cif
_cod_data_source_block 6
_cod_depositor_comments
;
The following automatic conversions were performed:

'_symmetry_cell_setting' value 'Monoclinic' changed to 'monoclinic'
according to
/home/saulius/struct/COD-crude-data--automatic-downloads/rss-feeds/ACS/lib/dictionaries/cif_core.dic
dictionary named 'cif_core.dic' version 2.4.2 from 2011-04-26.

Automatic conversion script
Id: cif_fix_values 2827 2014-09-09 07:05:25Z andrius 

 Adding full bibliography for 4512136--4512141.cif.
;
_cod_original_sg_symbol_H-M P21/c
_cod_database_code 4512136

loop_
_symmetry_equiv_pos_as_xyz
'x, y, z'
'-x, y+1/2, -z+1/2'
'-x, -y, -z'
'x, -y-1/2, z-1/2'

loop_
_atom_site_label
_atom_site_type_symbol
_atom_site_fract_x
_atom_site_fract_y
_atom_site_fract_z
_atom_site_U_iso_or_equiv
_atom_site_adp_type
_atom_site_occupancy
_atom_site_symmetry_multiplicity
_atom_site_calc_flag
_atom_site_refinement_flags
Pb1 Pb 0.73130(5) 0.70544(2) 0.19158(3) 0.02544(17) Uani 1 1 d .
Pb2 Pb 0.45019(6) 0.62595(2) 0.38837(3) 0.02924(18) Uani 1 1 d .
C1 C 0.2460(15) 0.5769(6) 0.0581(9) 0.025(2) Uani 1 1 d .
H1 H 0.3383 0.5370 0.0785 0.030 Uiso 1 1 calc R
C2 C 0.0764(14) 0.5721(6) -0.0337(9) 0.025(2) Uani 1 1 d .
H2 H 0.0529 0.5289 -0.0767 0.029 Uiso 1 1 calc R
C3 C -0.0622(15) 0.6318(6) -0.0636(9) 0.026(2) Uani 1 1 d .
H3 H -0.1759 0.6299 -0.1275 0.031 Uiso 1 1 calc R
C4 C -0.0273(14) 0.6944(6) 0.0037(9) 0.021(2) Uani 1 1 d .
C5 C 0.1495(14) 0.7010(5) 0.0934(8) 0.018(2) Uani 1 1 d .
C6 C -0.1834(14) 0.7563(6) -0.0227(9) 0.026(2) Uani 1 1 d .
C7 C 0.2135(14) 0.7682(6) 0.1629(8) 0.020(2) Uani 1 1 d .
C8 C 0.2862(14) 0.8375(6) 0.1412(9) 0.025(2) Uani 1 1 d .
C9 C 0.3250(16) 0.9011(6) 0.2062(10) 0.030(3) Uani 1 1 d .
H9 H 0.3696 0.9473 0.1913 0.036 Uiso 1 1 calc R
C10 C 0.2998(18) 0.8980(7) 0.2913(11) 0.040(3) Uani 1 1 d .
H10 H 0.3191 0.9422 0.3323 0.048 Uiso 1 1 calc R
C11 C 0.2441(16) 0.8266(7) 0.3157(9) 0.031(3) Uani 1 1 d .
H11 H 0.2418 0.8209 0.3780 0.038 Uiso 1 1 calc R
C12 C 0.3220(15) 0.8381(6) 0.0495(8) 0.023(2) Uani 1 1 d .
Cl1 Cl 0.6602(4) 0.59668(17) 0.0552(3) 0.0377(7) Uani 1 1 d .
Cl2 Cl 0.2366(6) 0.4904(3) 0.2957(4) 0.0887(16) Uani 1 1 d .
N1 N 0.2777(11) 0.6397(5) 0.1184(7) 0.0179(18) Uani 1 1 d .
N2 N 0.1939(11) 0.7662(5) 0.2492(7) 0.0204(18) Uani 1 1 d .
O1 O 0.4473(10) 0.6469(4) 0.2070(6) 0.0255(16) Uani 1 1 d .
O2 O 0.1296(11) 0.7001(4) 0.2700(7) 0.0301(18) Uani 1 1 d .
O3 O -0.3008(13) 0.7674(6) -0.1176(7) 0.049(2) Uani 1 1 d .
O4 O -0.1878(11) 0.7890(4) 0.0516(6) 0.0325(19) Uani 1 1 d .
O5 O 0.4003(11) 0.7805(4) 0.0344(6) 0.0276(17) Uani 1 1 d .
O6 O 0.2732(17) 0.8994(5) -0.0072(8) 0.057(3) Uani 1 1 d .
O7 O 0.8683(13) 0.5862(6) 0.3060(8) 0.050(2) Uani 1 1 d .
O8 O 0.8040(17) 0.5548(5) 0.4782(9) 0.068(3) Uani 1 1 d .
H8A H 0.7806 0.5075 0.4868 0.102 Uiso 1 1 d R
H8B H 0.8239 0.5647 0.4274 0.102 Uiso 1 1 d R
H7A H 0.9842 0.5923 0.3592 0.102 Uiso 1 1 d R
H7B H 0.8794 0.5720 0.2559 0.102 Uiso 1 1 d R

loop_
_atom_site_aniso_label
_atom_site_aniso_U_11
_atom_site_aniso_U_22
_atom_site_aniso_U_33
_atom_site_aniso_U_23
_atom_site_aniso_U_13
_atom_site_aniso_U_12
Pb1 0.0217(2) 0.0284(3) 0.0252(3) -0.00042(17) 0.0105(2) -0.00067(15)
Pb2 0.0302(3) 0.0298(3) 0.0281(3) -0.00053(18) 0.0145(2) 0.00140(16)
C1 0.028(5) 0.015(5) 0.033(7) -0.008(5) 0.015(5) -0.005(4)
C2 0.024(5) 0.018(5) 0.026(6) -0.003(4) 0.008(5) -0.003(4)
C3 0.023(5) 0.023(6) 0.019(6) -0.002(4) 0.000(5) -0.001(4)
C4 0.019(5) 0.023(5) 0.026(6) -0.003(4) 0.014(5) -0.006(4)
C5 0.021(5) 0.016(5) 0.012(5) -0.002(4) 0.006(4) 0.001(4)
C6 0.024(5) 0.022(5) 0.031(7) 0.001(5) 0.013(5) -0.005(4)
C7 0.025(5) 0.018(5) 0.016(6) 0.004(4) 0.008(4) -0.001(4)
C8 0.019(5) 0.032(6) 0.026(6) -0.002(5) 0.011(5) -0.012(4)
C9 0.036(6) 0.020(5) 0.038(7) 0.000(5) 0.020(6) -0.005(5)
C10 0.047(7) 0.028(6) 0.046(9) -0.020(6) 0.023(7) -0.007(5)
C11 0.047(7) 0.031(6) 0.024(7) -0.009(5) 0.023(6) 0.000(5)
C12 0.027(5) 0.031(6) 0.015(6) 0.002(5) 0.012(5) -0.008(5)
Cl1 0.0440(15) 0.0337(15) 0.0417(19) -0.0086(13) 0.0256(15) -0.0067(13)
Cl2 0.071(3) 0.108(4) 0.089(4) -0.058(3) 0.039(3) -0.028(3)
N1 0.013(4) 0.022(4) 0.020(5) 0.001(4) 0.008(4) 0.000(3)
N2 0.023(4) 0.021(4) 0.017(5) 0.007(4) 0.009(4) -0.002(3)
O1 0.019(3) 0.030(4) 0.023(4) -0.003(3) 0.007(3) 0.001(3)
O2 0.037(4) 0.028(4) 0.033(5) 0.006(3) 0.023(4) -0.001(3)
O3 0.050(5) 0.053(6) 0.023(5) 0.006(4) 0.002(4) 0.022(5)
O4 0.028(4) 0.038(5) 0.029(5) -0.009(4) 0.012(4) 0.007(3)
O5 0.035(4) 0.025(4) 0.030(5) -0.005(3) 0.021(4) 0.005(3)
O6 0.115(8) 0.025(5) 0.049(6) 0.014(4) 0.055(6) 0.022(5)
O7 0.045(5) 0.050(6) 0.049(6) 0.020(5) 0.020(5) 0.013(4)
O8 0.088(8) 0.033(5) 0.074(9) 0.013(5) 0.032(7) 0.007(5)

loop_
_atom_type_symbol
_atom_type_description
_atom_type_scat_dispersion_real
_atom_type_scat_dispersion_imag
_atom_type_scat_source
C C 0.0033 0.0016 'International Tables Vol C Tables 4.2.6.8 and 6.1.1.4'
H H 0.0000 0.0000 'International Tables Vol C Tables 4.2.6.8 and 6.1.1.4'
Cl Cl 0.1484 0.1585 'International Tables Vol C Tables 4.2.6.8 and 6.1.1.4'
N N 0.0061 0.0033 'International Tables Vol C Tables 4.2.6.8 and 6.1.1.4'
O O 0.0106 0.0060 'International Tables Vol C Tables 4.2.6.8 and 6.1.1.4'
Pb Pb -3.3944 10.1111 'International Tables Vol C Tables 4.2.6.8 and 6.1.1.4'

loop_
_geom_angle_atom_site_label_1
_geom_angle_atom_site_label_2
_geom_angle_atom_site_label_3
_geom_angle
_geom_angle_site_symmetry_1
_geom_angle_site_symmetry_3
O7 Pb1 O1 74.4(3) . .
O7 Pb1 Cl1 78.5(3) . .
O1 Pb1 Cl1 85.25(18) . .
O7 Pb1 O2 70.4(3) . 1_655
O1 Pb1 O2 144.1(2) . 1_655
Cl1 Pb1 O2 94.38(18) . 1_655
O6 Pb2 O2 81.7(3) 4_576 .
O6 Pb2 O1 151.0(3) 4_576 .
O2 Pb2 O1 74.1(2) . .
O6 Pb2 O8 110.7(4) 4_576 .
O2 Pb2 O8 167.4(3) . .
O1 Pb2 O8 93.5(3) . .
O6 Pb2 O3 138.1(3) 4_576 4_676
O2 Pb2 O3 97.4(3) . 4_676
O1 Pb2 O3 62.4(2) . 4_676
O8 Pb2 O3 74.7(3) . 4_676
O6 Pb2 Cl2 77.4(2) 4_576 .
O2 Pb2 Cl2 85.4(2) . .
O1 Pb2 Cl2 84.8(2) . .
O8 Pb2 Cl2 95.5(2) . .
O3 Pb2 Cl2 144.5(2) 4_676 .
N1 C1 C2 119.0(10) . .
N1 C1 H1 120.5 . .
C2 C1 H1 120.5 . .
C1 C2 C3 120.3(10) . .
C1 C2 H2 119.9 . .
C3 C2 H2 119.9 . .
C4 C3 C2 118.8(10) . .
C4 C3 H3 120.6 . .
C2 C3 H3 120.6 . .
C5 C4 C3 120.3(9) . .
C5 C4 C6 119.9(9) . .
C3 C4 C6 119.8(9) . .
N1 C5 C4 117.3(9) . .
N1 C5 C7 117.1(8) . .
C4 C5 C7 125.6(9) . .
O4 C6 O3 126.3(10) . .
O4 C6 C4 116.7(10) . .
O3 C6 C4 116.9(10) . .
N2 C7 C8 118.3(10) . .
N2 C7 C5 118.9(9) . .
C8 C7 C5 122.7(9) . .
C9 C8 C7 118.7(10) . .
C9 C8 C12 122.8(10) . .
C7 C8 C12 118.5(10) . .
C10 C9 C8 121.7(11) . .
C10 C9 H9 119.1 . .
C8 C9 H9 119.1 . .
C9 C10 C11 118.1(10) . .
C9 C10 H10 120.9 . .
C11 C10 H10 120.9 . .
N2 C11 C10 120.1(11) . .
N2 C11 H11 119.9 . .
C10 C11 H11 119.9 . .
O5 C12 O6 123.7(10) . .
O5 C12 C8 118.6(9) . .
O6 C12 C8 117.6(10) . .
C1 N1 O1 119.8(8) . .
C1 N1 C5 123.9(9) . .
O1 N1 C5 116.3(8) . .
O2 N2 C11 119.7(9) . .
O2 N2 C7 117.7(9) . .
C11 N2 C7 122.6(9) . .
N1 O1 Pb1 116.5(6) . .
N1 O1 Pb2 118.8(5) . .
Pb1 O1 Pb2 123.6(3) . .
N2 O2 Pb2 102.6(5) . .
N2 O2 Pb1 110.6(5) . 1_455
Pb2 O2 Pb1 146.2(3) . 1_455
C6 O3 Pb2 102.5(7) . 4_475
C12 O6 Pb2 100.1(7) . 4_575
Pb1 O7 H7A 115.0 . .
Pb1 O7 H7B 80.5 . .
H7A O7 H7B 109.1 . .
Pb2 O8 H8A 104.8 . .
Pb2 O8 H8B 93.5 . .
H8A O8 H8B 117.6 . .

loop_
_geom_bond_atom_site_label_1
_geom_bond_atom_site_label_2
_geom_bond_distance
_geom_bond_site_symmetry_2
Pb1 O7 2.524(9) .
Pb1 O1 2.543(7) .
Pb1 Cl1 2.587(3) .
Pb1 O2 2.750(8) 1_655
Pb2 O6 2.552(10) 4_576
Pb2 O2 2.586(8) .
Pb2 O1 2.678(8) .
Pb2 O8 2.708(11) .
Pb2 O3 2.697(9) 4_676
Pb2 Cl2 2.791(5) .
C1 N1 1.335(13) .
C1 C2 1.362(14) .
C1 H1 0.9300 .
C2 C3 1.395(14) .
C2 H2 0.9300 .
C3 C4 1.389(14) .
C3 H3 0.9300 .
C4 C5 1.378(14) .
C4 C6 1.516(14) .
C5 N1 1.370(12) .
C5 C7 1.454(14) .
C6 O4 1.241(13) .
C6 O3 1.258(14) .
C7 N2 1.350(13) .
C7 C8 1.413(14) .
C8 C9 1.379(16) .
C8 C12 1.503(14) .
C9 C10 1.358(18) .
C9 H9 0.9300 .
C10 C11 1.398(17) .
C10 H10 0.9300 .
C11 N2 1.340(14) .
C11 H11 0.9300 .
C12 O5 1.233(13) .
C12 O6 1.275(14) .
N1 O1 1.341(10) .
N2 O2 1.329(11) .
O2 Pb1 2.750(8) 1_455
O3 Pb2 2.698(9) 4_475
O6 Pb2 2.552(10) 4_575
O7 H7A 0.8705 .
O7 H7B 0.8180 .
O8 H8A 0.8501 .
O8 H8B 0.8500 .

loop_
_geom_hbond_atom_site_label_D
_geom_hbond_atom_site_label_H
_geom_hbond_atom_site_label_A
_geom_hbond_distance_DH
_geom_hbond_distance_HA
_geom_hbond_distance_DA
_geom_hbond_angle_DHA
_geom_hbond_site_symmetry_A
O8 H8B O7 0.85 2.01 2.859(16) 178.9 .
O7 H7A O6 0.87 2.17 3.035(15) 176.8 4_676

loop_
_geom_torsion_atom_site_label_1
_geom_torsion_atom_site_label_2
_geom_torsion_atom_site_label_3
_geom_torsion_atom_site_label_4
_geom_torsion
_geom_torsion_site_symmetry_1
_geom_torsion_site_symmetry_4
N1 C1 C2 C3 -0.5(16) . .
C1 C2 C3 C4 -2.5(16) . .
C2 C3 C4 C5 6.5(16) . .
C2 C3 C4 C6 -174.7(10) . .
C3 C4 C5 N1 -7.3(15) . .
C6 C4 C5 N1 173.9(9) . .
C3 C4 C5 C7 171.5(10) . .
C6 C4 C5 C7 -7.3(15) . .
C5 C4 C6 O4 -31.6(14) . .
C3 C4 C6 O4 149.6(10) . .
C5 C4 C6 O3 151.3(10) . .
C3 C4 C6 O3 -27.5(14) . .
N1 C5 C7 N2 -83.3(12) . .
C4 C5 C7 N2 97.9(12) . .
N1 C5 C7 C8 100.1(12) . .
C4 C5 C7 C8 -78.7(14) . .
N2 C7 C8 C9 -3.1(15) . .
C5 C7 C8 C9 173.6(9) . .
N2 C7 C8 C12 175.7(9) . .
C5 C7 C8 C12 -7.7(15) . .
C7 C8 C9 C10 1.7(17) . .
C12 C8 C9 C10 -177.0(11) . .
C8 C9 C10 C11 3.8(18) . .
C9 C10 C11 N2 -8.1(17) . .
C9 C8 C12 O5 136.0(11) . .
C7 C8 C12 O5 -42.7(14) . .
C9 C8 C12 O6 -42.5(15) . .
C7 C8 C12 O6 138.8(11) . .
C2 C1 N1 O1 -177.2(9) . .
C2 C1 N1 C5 -0.5(16) . .
C4 C5 N1 C1 4.4(15) . .
C7 C5 N1 C1 -174.6(9) . .
C4 C5 N1 O1 -178.8(8) . .
C7 C5 N1 O1 2.3(13) . .
C10 C11 N2 O2 -175.9(10) . .
C10 C11 N2 C7 7.0(16) . .
C8 C7 N2 O2 -178.5(9) . .
C5 C7 N2 O2 4.8(13) . .
C8 C7 N2 C11 -1.3(14) . .
C5 C7 N2 C11 -178.1(9) . .
C1 N1 O1 Pb1 84.4(9) . .
C5 N1 O1 Pb1 -92.5(8) . .
C1 N1 O1 Pb2 -107.1(8) . .
C5 N1 O1 Pb2 75.9(9) . .
O7 Pb1 O1 N1 -133.6(6) . .
Cl1 Pb1 O1 N1 -54.2(6) . .
O2 Pb1 O1 N1 -145.1(6) 1_655 .
O7 Pb1 O1 Pb2 58.6(4) . .
Cl1 Pb1 O1 Pb2 137.9(3) . .
O2 Pb1 O1 Pb2 47.0(6) 1_655 .
O6 Pb2 O1 N1 -4.0(9) 4_576 .
O2 Pb2 O1 N1 -38.7(6) . .
O8 Pb2 O1 N1 143.2(6) . .
O3 Pb2 O1 N1 -146.1(7) 4_676 .
Cl2 Pb2 O1 N1 48.1(6) . .
O6 Pb2 O1 Pb1 163.6(4) 4_576 .
O2 Pb2 O1 Pb1 128.9(4) . .
O8 Pb2 O1 Pb1 -49.2(4) . .
O3 Pb2 O1 Pb1 21.5(4) 4_676 .
Cl2 Pb2 O1 Pb1 -144.3(3) . .
C11 N2 O2 Pb2 -85.3(9) . .
C7 N2 O2 Pb2 92.0(8) . .
C11 N2 O2 Pb1 88.5(9) . 1_455
C7 N2 O2 Pb1 -94.3(8) . 1_455
O6 Pb2 O2 N2 135.5(6) 4_576 .
O1 Pb2 O2 N2 -60.7(6) . .
O8 Pb2 O2 N2 -51.9(15) . .
O3 Pb2 O2 N2 -2.2(6) 4_676 .
Cl2 Pb2 O2 N2 -146.6(6) . .
O6 Pb2 O2 Pb1 -34.1(6) 4_576 1_455
O1 Pb2 O2 Pb1 129.8(6) . 1_455
O8 Pb2 O2 Pb1 138.6(11) . 1_455
O3 Pb2 O2 Pb1 -171.7(6) 4_676 1_455
Cl2 Pb2 O2 Pb1 43.9(6) . 1_455
O4 C6 O3 Pb2 -0.7(13) . 4_475
C4 C6 O3 Pb2 176.1(7) . 4_475
O5 C12 O6 Pb2 -12.2(13) . 4_575
C8 C12 O6 Pb2 166.2(7) . 4_575
